data_1520209
loop_
_publ_author_name
'Callear, Samantha K.'
'Hursthouse, Michael B.'

_publ_section_title
;
 1,2-Dimethylimidazolium succinate
;
_journal_name_full 'Crystal Structure Report Archive'
_journal_page_first 461
_journal_year 2008
_chemical_formula_sum 'C9 H14 N2 O4'
_chemical_formula_weight 214.22
_chemical_name_systematic
;
Succinic acid & 1,2-dimethylimidazole
;
_space_group_IT_number 56
_symmetry_cell_setting orthorhombic
_symmetry_space_group_name_Hall '-P 2ab 2ac'
_symmetry_space_group_name_H-M 'P c c n'
_atom_sites_solution_hydrogens geom
_atom_sites_solution_primary direct
_atom_sites_solution_secondary difmap
_cell_angle_alpha 90.00
_cell_angle_beta 90.00
_cell_angle_gamma 90.00
_cell_formula_units_Z 8
_cell_length_a 20.5769(12)
_cell_length_b 7.3521(4)
_cell_length_c 14.0383(8)
_cell_measurement_reflns_used 8890
_cell_measurement_temperature 120(2)
_cell_measurement_theta_max 27.48
_cell_measurement_theta_min 2.91
_cell_volume 2123.8(2)
_computing_cell_refinement 'DENZO (Otwinowski & Minor, 1997) & COLLECT (Hooft, R.W.W., 1998)'
_computing_data_collection 'COLLECT (Hooft, R.W.W., 1998)'
_computing_data_reduction 'DENZO (Otwinowski & Minor, 1997) & COLLECT (Hooft, R.W.W., 1998)'
_computing_structure_refinement 'SHELXL-97 (Sheldrick, 1997)'
_diffrn_ambient_temperature 120(2)
_diffrn_detector_area_resol_mean 9.091
_diffrn_measured_fraction_theta_full 0.999
_diffrn_measured_fraction_theta_max 0.999
_diffrn_measurement_device_type 'Bruker-Nonius 95mm CCD camera on \k-goniostat'
_diffrn_measurement_method '\f & \w scans'
_diffrn_radiation_monochromator '10cm confocal mirrors'
_diffrn_radiation_source 'Bruker-Nonius FR591 rotating anode'
_diffrn_radiation_type MoK\a
_diffrn_radiation_wavelength 0.71073
_diffrn_reflns_av_R_equivalents 0.1637
_diffrn_reflns_av_sigmaI/netI 0.0612
_diffrn_reflns_limit_h_max 26
_diffrn_reflns_limit_h_min -26
_diffrn_reflns_limit_k_max 9
_diffrn_reflns_limit_k_min -9
_diffrn_reflns_limit_l_max 18
_diffrn_reflns_limit_l_min -18
_diffrn_reflns_number 43931
_diffrn_reflns_theta_full 27.48
_diffrn_reflns_theta_max 27.48
_diffrn_reflns_theta_min 2.94
_exptl_absorpt_coefficient_mu 0.106
_exptl_absorpt_correction_T_max 0.9968
_exptl_absorpt_correction_T_min 0.9916
_exptl_absorpt_correction_type multi-scan
_exptl_absorpt_process_details 'SADABS V2.10 (Sheldrick, G.M., 2003)'
_exptl_crystal_colour colourless
_exptl_crystal_density_diffrn 1.340
_exptl_crystal_density_method 'not measured'
_exptl_crystal_description block
_exptl_crystal_F_000 912
_exptl_crystal_size_max 0.08
_exptl_crystal_size_mid 0.07
_exptl_crystal_size_min 0.03
_refine_diff_density_max 0.335
_refine_diff_density_min -0.234
_refine_diff_density_rms 0.055
_refine_ls_extinction_method none
_refine_ls_goodness_of_fit_ref 1.107
_refine_ls_hydrogen_treatment constr
_refine_ls_matrix_type full
_refine_ls_number_parameters 141
_refine_ls_number_reflns 2444
_refine_ls_number_restraints 0
_refine_ls_restrained_S_all 1.107
_refine_ls_R_factor_all 0.1161
_refine_ls_R_factor_gt 0.0685
_refine_ls_shift/su_max 0.002
_refine_ls_shift/su_mean 0.000
_refine_ls_structure_factor_coef Fsqd
_refine_ls_weighting_details 'calc w=1/[\s^2^(Fo^2^)+(0.0490P)^2^+1.7769P] where P=(Fo^2^+2Fc^2^)/3'
_refine_ls_weighting_scheme calc
_refine_ls_wR_factor_gt 0.1383
_refine_ls_wR_factor_ref 0.1561
_reflns_number_gt 1643
_reflns_number_total 2444
_reflns_threshold_expression >2sigma(I)
_cod_data_source_file eCrystal-461.cif
_cod_data_source_block 06skc0028pccn
_cod_depositor_comments
;
Citation :
Callear, Samantha K. and Hursthouse, Michael B. (2008) 
University of Southampton, Crystal Structure Report Archive. 
(doi:10.5258/ecrystals/461)

More at:
http://ecrystals.chem.soton.ac.uk/461/

The following automatic conversions were performed:

'_symmetry_cell_setting' value 'Orthorhombic' changed to
'orthorhombic' according to the built-in table from CIF Core
dictionary named 'cif_core.dic' version 2.4.1 from 2010-06-29.

Automatic conversion script
Id: cif_fix_values 3392 2015-05-12 13:50:21Z andrius 
;
_cod_original_sg_symbol_H-M Pccn
_cod_database_code 1520209

loop_
_symmetry_equiv_pos_as_xyz
'x, y, z'
'-x+1/2, -y+1/2, z'
'-x, y+1/2, -z+1/2'
'x+1/2, -y, -z+1/2'
'-x, -y, -z'
'x-1/2, y-1/2, -z'
'x, -y-1/2, z-1/2'
'-x-1/2, y, z-1/2'

loop_
_atom_site_label
_atom_site_type_symbol
_atom_site_fract_x
_atom_site_fract_y
_atom_site_fract_z
_atom_site_U_iso_or_equiv
_atom_site_adp_type
_atom_site_occupancy
_atom_site_symmetry_multiplicity
_atom_site_calc_flag
_atom_site_refinement_flags
_atom_site_disorder_assembly
_atom_site_disorder_group
C1 C 0.56211(12) 0.2711(4) 0.66607(18) 0.0288(6) Uani 1 1 d . . .
C2 C 0.51884(12) 0.1712(4) 0.73457(18) 0.0311(6) Uani 1 1 d . . .
H2A H 0.5187 0.0407 0.7173 0.037 Uiso 1 1 calc R . .
H2B H 0.4739 0.2171 0.7270 0.037 Uiso 1 1 calc R . .
C3 C 0.53814(13) 0.1886(4) 0.83846(18) 0.0300(6) Uani 1 1 d . . .
H3A H 0.5427 0.3194 0.8539 0.036 Uiso 1 1 calc R . .
H3B H 0.5024 0.1396 0.8782 0.036 Uiso 1 1 calc R . .
C4 C 0.60058(12) 0.0926(4) 0.86581(19) 0.0291(6) Uani 1 1 d . . .
O1A O 0.60443(9) 0.3772(3) 0.68932(13) 0.0378(5) Uani 1 1 d . . .
O1B O 0.54796(9) 0.2313(3) 0.57668(13) 0.0349(5) Uani 1 1 d . . .
H1 H 0.5757 0.2786 0.5405 0.068(12) Uiso 1 1 calc R . .
O4A O 0.62345(9) 0.1348(3) 0.94797(12) 0.0361(5) Uani 1 1 d . . .
O4B O 0.62504(9) -0.0219(3) 0.81241(13) 0.0364(5) Uani 1 1 d . . .
C22 C 0.71067(13) 0.5402(4) 0.95590(19) 0.0339(6) Uani 1 1 d . . .
C24 C 0.74885(15) 0.4887(4) 1.10051(19) 0.0364(7) Uani 1 1 d . . .
H24 H 0.7774 0.4546 1.1506 0.044 Uiso 1 1 calc R . .
C25 C 0.68822(14) 0.5515(4) 1.1099(2) 0.0383(7) Uani 1 1 d . . .
H25 H 0.6655 0.5701 1.1680 0.046 Uiso 1 1 calc R . .
C26 C 0.60115(13) 0.6610(4) 0.9977(2) 0.0481(8) Uani 1 1 d . . .
H26A H 0.5964 0.6762 0.9287 0.072 Uiso 1 1 calc R . .
H26B H 0.5970 0.7796 1.0290 0.072 Uiso 1 1 calc R . .
H26C H 0.5673 0.5789 1.0213 0.072 Uiso 1 1 calc R . .
C27 C 0.70486(15) 0.5477(4) 0.85174(19) 0.0430(7) Uani 1 1 d . . .
H27A H 0.6749 0.4529 0.8301 0.064 Uiso 1 1 calc R . .
H27B H 0.7477 0.5282 0.8229 0.064 Uiso 1 1 calc R . .
H27C H 0.6882 0.6672 0.8328 0.064 Uiso 1 1 calc R . .
N21 N 0.66477(10) 0.5844(3) 1.01855(16) 0.0326(5) Uani 1 1 d . . .
N23 N 0.76225(11) 0.4826(3) 1.00354(16) 0.0336(5) Uani 1 1 d . . .
H23 H 0.7991 0.4463 0.9779 0.071(12) Uiso 1 1 calc R . .

loop_
_atom_site_aniso_label
_atom_site_aniso_U_11
_atom_site_aniso_U_22
_atom_site_aniso_U_33
_atom_site_aniso_U_23
_atom_site_aniso_U_13
_atom_site_aniso_U_12
C1 0.0257(13) 0.0317(14) 0.0290(14) 0.0009(11) -0.0028(11) 0.0050(12)
C2 0.0288(14) 0.0328(14) 0.0317(14) 0.0013(12) -0.0015(11) -0.0024(11)
C3 0.0301(14) 0.0326(14) 0.0272(13) -0.0008(11) -0.0005(11) 0.0010(11)
C4 0.0292(14) 0.0305(14) 0.0277(14) 0.0045(11) 0.0036(11) 0.0014(11)
O1A 0.0383(11) 0.0408(11) 0.0343(11) -0.0038(9) -0.0024(8) -0.0102(9)
O1B 0.0370(11) 0.0424(11) 0.0254(10) -0.0008(8) -0.0015(8) -0.0104(9)
O4A 0.0350(10) 0.0471(12) 0.0261(10) -0.0025(8) -0.0045(8) 0.0074(9)
O4B 0.0402(11) 0.0386(11) 0.0304(10) -0.0035(8) 0.0026(9) 0.0115(9)
C22 0.0334(15) 0.0296(14) 0.0387(16) 0.0010(12) -0.0008(12) -0.0077(12)
C24 0.0411(16) 0.0357(15) 0.0325(15) 0.0019(12) -0.0063(13) -0.0022(13)
C25 0.0429(16) 0.0389(16) 0.0332(16) -0.0003(12) 0.0072(13) -0.0005(14)
C26 0.0336(16) 0.0475(18) 0.063(2) 0.0127(16) 0.0067(15) 0.0096(14)
C27 0.0427(17) 0.0511(18) 0.0351(16) -0.0014(14) 0.0001(13) -0.0052(14)
N21 0.0284(12) 0.0302(12) 0.0390(13) 0.0011(10) 0.0061(10) -0.0018(10)
N23 0.0298(12) 0.0319(12) 0.0391(13) -0.0012(10) 0.0020(11) 0.0009(10)

loop_
_atom_type_symbol
_atom_type_description
_atom_type_scat_dispersion_real
_atom_type_scat_dispersion_imag
_atom_type_scat_source
C C 0.0033 0.0016 'International Tables Vol C Tables 4.2.6.8 and 6.1.1.4'
H H 0.0000 0.0000 'International Tables Vol C Tables 4.2.6.8 and 6.1.1.4'
N N 0.0061 0.0033 'International Tables Vol C Tables 4.2.6.8 and 6.1.1.4'
O O 0.0106 0.0060 'International Tables Vol C Tables 4.2.6.8 and 6.1.1.4'

loop_
_geom_angle_atom_site_label_1
_geom_angle_atom_site_label_2
_geom_angle_atom_site_label_3
_geom_angle
_geom_angle_site_symmetry_1
_geom_angle_site_symmetry_3
O1A C1 O1B 123.8(2) . .
O1A C1 C2 124.6(2) . .
O1B C1 C2 111.7(2) . .
C1 C2 C3 114.8(2) . .
C1 C2 H2A 108.6 . .
C3 C2 H2A 108.6 . .
C1 C2 H2B 108.6 . .
C3 C2 H2B 108.6 . .
H2A C2 H2B 107.6 . .
C4 C3 C2 115.2(2) . .
C4 C3 H3A 108.5 . .
C2 C3 H3A 108.5 . .
C4 C3 H3B 108.5 . .
C2 C3 H3B 108.5 . .
H3A C3 H3B 107.5 . .
O4B C4 O4A 124.1(2) . .
O4B C4 C3 120.6(2) . .
O4A C4 C3 115.2(2) . .
C1 O1B H1 109.5 . .
N23 C22 N21 108.3(2) . .
N23 C22 C27 125.5(3) . .
N21 C22 C27 126.2(3) . .
C25 C24 N23 107.1(2) . .
C25 C24 H24 126.5 . .
N23 C24 H24 126.5 . .
C24 C25 N21 107.0(2) . .
C24 C25 H25 126.5 . .
N21 C25 H25 126.5 . .
N21 C26 H26A 109.5 . .
N21 C26 H26B 109.5 . .
H26A C26 H26B 109.5 . .
N21 C26 H26C 109.5 . .
H26A C26 H26C 109.5 . .
H26B C26 H26C 109.5 . .
C22 C27 H27A 109.5 . .
C22 C27 H27B 109.5 . .
H27A C27 H27B 109.5 . .
C22 C27 H27C 109.5 . .
H27A C27 H27C 109.5 . .
H27B C27 H27C 109.5 . .
C22 N21 C25 108.7(2) . .
C22 N21 C26 126.9(2) . .
C25 N21 C26 124.4(2) . .
C22 N23 C24 109.0(2) . .
C22 N23 H23 125.5 . .
C24 N23 H23 125.5 . .

loop_
_geom_bond_atom_site_label_1
_geom_bond_atom_site_label_2
_geom_bond_distance
_geom_bond_site_symmetry_2
C1 O1A 1.214(3) .
C1 O1B 1.321(3) .
C1 C2 1.502(4) .
C2 C3 1.517(4) .
C2 H2A 0.9900 .
C2 H2B 0.9900 .
C3 C4 1.516(4) .
C3 H3A 0.9900 .
C3 H3B 0.9900 .
C4 O4B 1.234(3) .
C4 O4A 1.284(3) .
O1B H1 0.8400 .
C22 N23 1.324(3) .
C22 N21 1.331(3) .
C22 C27 1.468(4) .
C24 C25 1.337(4) .
C24 N23 1.390(3) .
C24 H24 0.9500 .
C25 N21 1.392(4) .
C25 H25 0.9500 .
C26 N21 1.455(3) .
C26 H26A 0.9800 .
C26 H26B 0.9800 .
C26 H26C 0.9800 .
C27 H27A 0.9800 .
C27 H27B 0.9800 .
C27 H27C 0.9800 .
N23 H23 0.8800 .

loop_
_geom_hbond_atom_site_label_D
_geom_hbond_atom_site_label_H
_geom_hbond_atom_site_label_A
_geom_hbond_distance_DH
_geom_hbond_distance_HA
_geom_hbond_distance_DA
_geom_hbond_angle_DHA
_geom_hbond_site_symmetry_A
O1B H1 O4A 0.84 1.75 2.578(3) 169.2 7_565
N23 H23 O4A 0.88 1.75 2.624(3) 169.7 2_655
